data_2209919
loop_
_publ_author_name
'Xiao-Kang Ai'
'Cai-Feng Bi'
'Yu-Hua Fan'
'Xia Zhang'
'Xue-Tao He'

_publ_section_title
;
 2-[(2-Aminophenylimino)(phenyl)methyl]-4-chlorophenol
;
_journal_coeditor_code KP2041
_journal_issue 8
_journal_name_full 'Acta Crystallographica Section E'
_journal_page_first o3475
_journal_page_last o3476
_journal_paper_doi 10.1107/S1600536806027565
_journal_volume 62
_journal_year 2006
_chemical_formula_iupac 'C19 H15 Cl N2 O'
_chemical_formula_moiety 'C19 H15 Cl N2 O'
_chemical_formula_sum 'C19 H15 Cl N2 O'
_chemical_formula_weight 322.78
_chemical_name_systematic
;
2-[(2-Aminophenylimino)(phenyl)methyl]-4-chlorophenol
;
_space_group_IT_number 2
_symmetry_cell_setting triclinic
_symmetry_space_group_name_Hall '-P 1'
_symmetry_space_group_name_H-M 'P -1'
_atom_sites_solution_hydrogens geom
_atom_sites_solution_primary direct
_atom_sites_solution_secondary difmap
_cell_angle_alpha 68.96(3)
_cell_angle_beta 84.84(3)
_cell_angle_gamma 77.75(3)
_cell_formula_units_Z 2
_cell_length_a 8.5630(17)
_cell_length_b 9.4940(19)
_cell_length_c 11.069(2)
_cell_measurement_reflns_used 25
_cell_measurement_temperature 293(2)
_cell_measurement_theta_max 27.00
_cell_measurement_theta_min 1.00
_cell_volume 820.7(3)
_computing_cell_refinement 'CAD-4 Software'
_computing_data_collection 'CAD-4 Software (Enraf--Nonius, 1989)'
_computing_data_reduction 'NRCVAX (Gabe <i>et al.</i>,  1989)'
_computing_molecular_graphics 'SHELXTL/PC (Sheldrick, 1990)'
_computing_publication_material 'WinGX (Farrugia, 1999)'
_computing_structure_refinement 'SHELXL97 (Sheldrick, 1997)'
_computing_structure_solution 'SHELXS97 (Sheldrick, 1997)'
_diffrn_ambient_temperature 293(2)
_diffrn_measured_fraction_theta_full 0.996
_diffrn_measured_fraction_theta_max 0.996
_diffrn_measurement_device_type 'Enraf--Nonius CAD-4'
_diffrn_measurement_method \w
_diffrn_radiation_monochromator graphite
_diffrn_radiation_source 'fine-focus sealed tube'
_diffrn_radiation_type MoK\a
_diffrn_radiation_wavelength 0.71073
_diffrn_reflns_av_R_equivalents 0.0117
_diffrn_reflns_av_sigmaI/netI 0.0225
_diffrn_reflns_limit_h_max 10
_diffrn_reflns_limit_h_min 0
_diffrn_reflns_limit_k_max 11
_diffrn_reflns_limit_k_min -11
_diffrn_reflns_limit_l_max 13
_diffrn_reflns_limit_l_min -13
_diffrn_reflns_number 3790
_diffrn_reflns_theta_full 26.97
_diffrn_reflns_theta_max 26.97
_diffrn_reflns_theta_min 1.97
_diffrn_standards_decay_% 0
_diffrn_standards_interval_count 100
_diffrn_standards_number 3
_exptl_absorpt_coefficient_mu 0.238
_exptl_absorpt_correction_type none
_exptl_crystal_colour orange-red
_exptl_crystal_density_diffrn 1.306
_exptl_crystal_density_method 'not measured'
_exptl_crystal_description block
_exptl_crystal_F_000 336
_exptl_crystal_size_max 0.25
_exptl_crystal_size_mid 0.20
_exptl_crystal_size_min 0.18
_refine_diff_density_max 0.257
_refine_diff_density_min -0.278
_refine_ls_extinction_coef 0.025(5)
_refine_ls_extinction_expression Fc^*^=kFc[1+0.001xFc^2^\l^3^/sin(2\q)]^-1/4^
_refine_ls_extinction_method 'SHELXL97 (Sheldrick, 1997)'
_refine_ls_goodness_of_fit_ref 1.018
_refine_ls_hydrogen_treatment constr
_refine_ls_matrix_type full
_refine_ls_number_parameters 213
_refine_ls_number_reflns 3549
_refine_ls_number_restraints 0
_refine_ls_restrained_S_all 1.018
_refine_ls_R_factor_all 0.0721
_refine_ls_R_factor_gt 0.0442
_refine_ls_shift/su_max 0.000
_refine_ls_shift/su_mean 0.000
_refine_ls_structure_factor_coef Fsqd
_refine_ls_weighting_details 'calc w = 1/[\s^2^(Fo^2^)+(0.0738P)^2^+0.1224P] where P=(Fo^2^+2Fc^2^)/3'
_refine_ls_weighting_scheme calc
_refine_ls_wR_factor_gt 0.1186
_refine_ls_wR_factor_ref 0.1339
_reflns_number_gt 2455
_reflns_number_total 3549
_reflns_threshold_expression I>2\s(I)
_cod_data_source_file kp2041.cif
_cod_data_source_block I
_cod_database_code 2209919
_cod_database_fobs_code 2209919

loop_
_symmetry_equiv_pos_as_xyz
'x, y, z'
'-x, -y, -z'

loop_
_atom_site_type_symbol
_atom_site_label
_atom_site_fract_x
_atom_site_fract_y
_atom_site_fract_z
_atom_site_U_iso_or_equiv
_atom_site_adp_type
_atom_site_calc_flag
_atom_site_refinement_flags
_atom_site_occupancy
Cl Cl1 0.18057(7) 0.20413(7) 0.91289(5) 0.0833(2) Uani d . 1
O O1 0.80388(15) 0.18775(16) 0.64595(14) 0.0639(4) Uani d . 1
N N1 0.8660(2) 0.00353(19) 0.36404(17) 0.0689(5) Uani d . 1
H H1A 0.9313 -0.0653 0.3414 0.083 Uiso calc R 1
H H1B 0.8364 -0.0158 0.4438 0.083 Uiso calc R 1
N N2 0.66648(16) 0.22691(16) 0.44144(14) 0.0499(4) Uani d . 1
C C1 0.6405(2) 0.4014(2) 0.21374(18) 0.0589(5) Uani d . 1
H H1C 0.5679 0.4751 0.2377 0.071 Uiso calc R 1
C C2 0.6902(2) 0.4337(2) 0.08618(19) 0.0651(5) Uani d . 1
H H2B 0.6523 0.5291 0.0244 0.078 Uiso calc R 1
C C3 0.7975(2) 0.3222(3) 0.05075(19) 0.0645(5) Uani d . 1
H H3A 0.8313 0.3437 -0.0351 0.077 Uiso calc R 1
C C4 0.8544(2) 0.1800(2) 0.14210(19) 0.0598(5) Uani d . 1
H H4A 0.9243 0.1061 0.1165 0.072 Uiso calc R 1
C C5 0.80827(19) 0.1457(2) 0.27199(17) 0.0494(4) Uani d . 1
C C6 0.69861(19) 0.2590(2) 0.30684(16) 0.0477(4) Uani d . 1
C C7 0.52507(19) 0.24673(17) 0.49311(15) 0.0442(4) Uani d . 1
C C8 0.37497(19) 0.28955(18) 0.41849(15) 0.0447(4) Uani d . 1
C C9 0.3489(2) 0.1992(2) 0.34851(17) 0.0547(4) Uani d . 1
H H9A 0.4242 0.1121 0.3501 0.066 Uiso calc R 1
C C10 0.2112(3) 0.2397(3) 0.2771(2) 0.0688(5) Uani d . 1
H H10A 0.1935 0.1791 0.2317 0.083 Uiso calc R 1
C C11 0.0997(3) 0.3707(3) 0.2734(2) 0.0742(6) Uani d . 1
H H11A 0.0076 0.3978 0.2251 0.089 Uiso calc R 1
C C12 0.1247(2) 0.4611(3) 0.3411(2) 0.0690(6) Uani d . 1
H H12A 0.0501 0.5494 0.3374 0.083 Uiso calc R 1
C C13 0.2605(2) 0.4205(2) 0.41441(18) 0.0550(4) Uani d . 1
H H13A 0.2758 0.4805 0.4612 0.066 Uiso calc R 1
C C14 0.5173(2) 0.22144(18) 0.63330(16) 0.0463(4) Uani d . 1
C C15 0.6580(2) 0.19452(19) 0.70322(17) 0.0516(4) Uani d . 1
C C16 0.6472(3) 0.1754(2) 0.83422(19) 0.0627(5) Uani d . 1
H H16A 0.7397 0.1597 0.8791 0.075 Uiso calc R 1
C C17 0.5024(3) 0.1794(2) 0.89834(18) 0.0647(5) Uani d . 1
H H17A 0.4966 0.1680 0.9856 0.078 Uiso calc R 1
C C18 0.3647(2) 0.2006(2) 0.83165(18) 0.0581(5) Uani d . 1
C C19 0.3710(2) 0.22072(19) 0.70174(17) 0.0512(4) Uani d . 1
H H19A 0.2774 0.2340 0.6590 0.061 Uiso calc R 1
H H1 0.785(3) 0.200(3) 0.560(3) 0.109(9) Uiso d . 1

loop_
_atom_site_aniso_label
_atom_site_aniso_U_11
_atom_site_aniso_U_22
_atom_site_aniso_U_33
_atom_site_aniso_U_12
_atom_site_aniso_U_13
_atom_site_aniso_U_23
Cl1 0.0857(4) 0.0932(4) 0.0619(3) -0.0140(3) 0.0251(3) -0.0243(3)
O1 0.0490(7) 0.0760(9) 0.0649(9) 0.0067(6) -0.0100(6) -0.0308(7)
N1 0.0624(10) 0.0613(10) 0.0665(10) 0.0067(8) 0.0106(8) -0.0159(8)
N2 0.0467(8) 0.0521(8) 0.0472(8) -0.0021(6) -0.0008(6) -0.0171(6)
C1 0.0550(10) 0.0573(11) 0.0563(10) -0.0033(8) 0.0019(8) -0.0150(9)
C2 0.0662(12) 0.0663(12) 0.0521(10) -0.0128(10) -0.0061(9) -0.0065(9)
C3 0.0694(12) 0.0826(14) 0.0458(10) -0.0271(11) 0.0069(9) -0.0224(10)
C4 0.0574(11) 0.0695(12) 0.0603(11) -0.0181(9) 0.0129(8) -0.0319(10)
C5 0.0390(8) 0.0544(10) 0.0557(10) -0.0104(7) 0.0021(7) -0.0200(8)
C6 0.0393(8) 0.0560(10) 0.0475(9) -0.0083(7) 0.0012(7) -0.0185(8)
C7 0.0463(9) 0.0370(8) 0.0474(9) -0.0036(6) -0.0006(7) -0.0152(7)
C8 0.0454(8) 0.0446(9) 0.0413(8) -0.0096(7) 0.0025(6) -0.0119(7)
C9 0.0620(11) 0.0528(10) 0.0522(10) -0.0168(8) 0.0021(8) -0.0194(8)
C10 0.0747(13) 0.0784(14) 0.0630(12) -0.0339(11) -0.0053(10) -0.0246(10)
C11 0.0593(12) 0.0866(16) 0.0694(13) -0.0214(11) -0.0156(10) -0.0109(12)
C12 0.0527(11) 0.0665(13) 0.0752(13) -0.0005(9) -0.0068(9) -0.0146(11)
C13 0.0511(10) 0.0521(10) 0.0588(10) -0.0024(8) -0.0030(8) -0.0195(8)
C14 0.0519(9) 0.0377(8) 0.0465(9) -0.0011(7) -0.0029(7) -0.0153(7)
C15 0.0557(10) 0.0424(9) 0.0544(10) 0.0046(7) -0.0085(8) -0.0200(8)
C16 0.0714(13) 0.0589(11) 0.0548(11) 0.0048(9) -0.0166(9) -0.0223(9)
C17 0.0902(15) 0.0551(11) 0.0434(9) -0.0005(10) -0.0051(10) -0.0174(8)
C18 0.0704(12) 0.0490(10) 0.0494(10) -0.0058(8) 0.0093(9) -0.0162(8)
C19 0.0548(10) 0.0487(9) 0.0489(9) -0.0074(7) 0.0016(7) -0.0177(7)

loop_
_atom_type_symbol
_atom_type_description
_atom_type_scat_dispersion_real
_atom_type_scat_dispersion_imag
_atom_type_scat_source
C C 0.0033 0.0016 'International Tables Vol C Tables 4.2.6.8 and 6.1.1.4'
H H 0.0000 0.0000 'International Tables Vol C Tables 4.2.6.8 and 6.1.1.4'
N N 0.0061 0.0033 'International Tables Vol C Tables 4.2.6.8 and 6.1.1.4'
O O 0.0106 0.0060 'International Tables Vol C Tables 4.2.6.8 and 6.1.1.4'
Cl Cl 0.1484 0.1585 'International Tables Vol C Tables 4.2.6.8 and 6.1.1.4'

loop_
_geom_angle_atom_site_label_1
_geom_angle_atom_site_label_2
_geom_angle_atom_site_label_3
_geom_angle
C15 O1 H1 104.7(18)
C5 N1 H1A 120.0
C5 N1 H1B 120.0
H1A N1 H1B 120.0
C7 N2 C6 124.91(14)
C2 C1 C6 120.31(18)
C2 C1 H1C 119.8
C6 C1 H1C 119.8
C1 C2 C3 119.53(19)
C1 C2 H2B 120.2
C3 C2 H2B 120.2
C4 C3 C2 120.59(18)
C4 C3 H3A 119.7
C2 C3 H3A 119.7
C3 C4 C5 120.97(18)
C3 C4 H4A 119.5
C5 C4 H4A 119.5
N1 C5 C4 121.14(16)
N1 C5 C6 120.83(16)
C4 C5 C6 118.02(17)
C1 C6 C5 120.56(16)
C1 C6 N2 122.37(15)
C5 C6 N2 116.67(15)
N2 C7 C14 116.77(15)
N2 C7 C8 123.04(14)
C14 C7 C8 120.18(14)
C13 C8 C9 119.08(16)
C13 C8 C7 121.18(15)
C9 C8 C7 119.72(15)
C10 C9 C8 120.11(19)
C10 C9 H9A 119.9
C8 C9 H9A 119.9
C9 C10 C11 120.0(2)
C9 C10 H10A 120.0
C11 C10 H10A 120.0
C12 C11 C10 120.39(19)
C12 C11 H11A 119.8
C10 C11 H11A 119.8
C13 C12 C11 120.1(2)
C13 C12 H12A 119.9
C11 C12 H12A 119.9
C12 C13 C8 120.29(18)
C12 C13 H13A 119.9
C8 C13 H13A 119.9
C19 C14 C15 117.89(15)
C19 C14 C7 121.19(15)
C15 C14 C7 120.91(15)
O1 C15 C16 118.46(16)
O1 C15 C14 121.71(15)
C16 C15 C14 119.83(17)
C17 C16 C15 121.22(18)
C17 C16 H16A 119.4
C15 C16 H16A 119.4
C16 C17 C18 119.29(17)
C16 C17 H17A 120.4
C18 C17 H17A 120.4
C19 C18 C17 120.99(18)
C19 C18 Cl1 119.50(16)
C17 C18 Cl1 119.51(15)
C18 C19 C14 120.71(18)
C18 C19 H19A 119.6
C14 C19 H19A 119.6

loop_
_geom_bond_atom_site_label_1
_geom_bond_atom_site_label_2
_geom_bond_distance
Cl1 C18 1.743(2)
O1 C15 1.348(2)
O1 H1 0.95(3)
N1 C5 1.387(2)
N1 H1A 0.8600
N1 H1B 0.8600
N2 C7 1.298(2)
N2 C6 1.423(2)
C1 C2 1.380(3)
C1 C6 1.395(3)
C1 H1C 0.9300
C2 C3 1.392(3)
C2 H2B 0.9300
C3 C4 1.383(3)
C3 H3A 0.9300
C4 C5 1.395(3)
C4 H4A 0.9300
C5 C6 1.411(2)
C7 C14 1.480(2)
C7 C8 1.493(2)
C8 C13 1.400(2)
C8 C9 1.405(2)
C9 C10 1.386(3)
C9 H9A 0.9300
C10 C11 1.388(3)
C10 H10A 0.9300
C11 C12 1.384(3)
C11 H11A 0.9300
C12 C13 1.383(3)
C12 H12A 0.9300
C13 H13A 0.9300
C14 C19 1.404(2)
C14 C15 1.419(2)
C15 C16 1.392(3)
C16 C17 1.372(3)
C16 H16A 0.9300
C17 C18 1.387(3)
C17 H17A 0.9300
C18 C19 1.378(3)
C19 H19A 0.9300

loop_
_geom_hbond_atom_site_label_D
_geom_hbond_atom_site_label_H
_geom_hbond_atom_site_label_A
_geom_hbond_site_symmetry_A
_geom_hbond_distance_DH
_geom_hbond_distance_HA
_geom_hbond_distance_DA
_geom_hbond_angle_DHA
N1 H1A O1 2_756 0.86 2.31 3.035(2) 142.2
O1 H1 N2 . 0.95(3) 1.64(3) 2.517(2) 153(3)

loop_
_geom_torsion_atom_site_label_1
_geom_torsion_atom_site_label_2
_geom_torsion_atom_site_label_3
_geom_torsion_atom_site_label_4
_geom_torsion
C6 C1 C2 C3 0.7(3)
C1 C2 C3 C4 0.0(3)
C2 C3 C4 C5 -1.3(3)
C3 C4 C5 N1 -179.50(18)
C3 C4 C5 C6 1.7(3)
C2 C1 C6 C5 -0.3(3)
C2 C1 C6 N2 172.16(17)
N1 C5 C6 C1 -179.72(17)
C4 C5 C6 C1 -0.9(3)
N1 C5 C6 N2 7.4(2)
C4 C5 C6 N2 -173.77(15)
C7 N2 C6 C1 53.3(2)
C7 N2 C6 C5 -133.98(17)
C6 N2 C7 C14 -174.07(15)
C6 N2 C7 C8 7.2(3)
N2 C7 C8 C13 -124.09(18)
C14 C7 C8 C13 57.3(2)
N2 C7 C8 C9 54.5(2)
C14 C7 C8 C9 -124.16(17)
C13 C8 C9 C10 -0.3(3)
C7 C8 C9 C10 -178.85(16)
C8 C9 C10 C11 0.8(3)
C9 C10 C11 C12 -0.3(3)
C10 C11 C12 C13 -0.8(3)
C11 C12 C13 C8 1.3(3)
C9 C8 C13 C12 -0.8(3)
C7 C8 C13 C12 177.80(17)
N2 C7 C14 C19 -171.85(15)
C8 C7 C14 C19 6.9(2)
N2 C7 C14 C15 7.1(2)
C8 C7 C14 C15 -174.21(14)
C19 C14 C15 O1 177.57(15)
C7 C14 C15 O1 -1.4(2)
C19 C14 C15 C16 -2.9(2)
C7 C14 C15 C16 178.16(16)
O1 C15 C16 C17 -179.26(17)
C14 C15 C16 C17 1.2(3)
C15 C16 C17 C18 0.9(3)
C16 C17 C18 C19 -1.3(3)
C16 C17 C18 Cl1 179.48(15)
C17 C18 C19 C14 -0.5(3)
Cl1 C18 C19 C14 178.73(13)
C15 C14 C19 C18 2.5(2)
C7 C14 C19 C18 -178.50(16)

loop_
_cod_related_entry_id
_cod_related_entry_database
_cod_related_entry_code
1 ChemSpider 21178960
